data_7036042
loop_
_publ_author_name
'Yu, Hong-Cui'
'Li, Lei'
'Gao, Ji'
'Tong, Jian'
'Zheng, Wenxu'
'Cametti, Massimo'
'Famulari, Antonino'
'Meille, Stefano Valdo'
'Guo, Fang'
'Mart\'i-Rujas, Javier'

_publ_section_title
;
 Insights into the formation of chiral second sphere coordination
 complexes with aromatic tris amines: combined single crystal X-ray
 crystallography and molecular modeling analyses.
;
_journal_issue 36
_journal_name_full 'Dalton transactions (Cambridge, England : 2003)'
_journal_page_first 15960
_journal_page_last 15965
_journal_paper_doi 10.1039/c5dt02387d
_journal_volume 44
_journal_year 2015
_chemical_formula_sum 'C30 H36 Cl5 Mn N3 O0'
_chemical_formula_weight 670.81
_chemical_name_systematic
; 
 ? 
;
_space_group_IT_number 198
_symmetry_cell_setting cubic
_symmetry_space_group_name_Hall 'P 2ac 2ab 3'
_symmetry_space_group_name_H-M 'P 21 3'
_atom_sites_solution_hydrogens geom
_atom_sites_solution_primary direct
_atom_sites_solution_secondary difmap
_audit_creation_method SHELXL-97
_audit_update_record
;
2015-06-12 deposited with the CCDC.
2015-08-03 downloaded from the CCDC.
;
_cell_angle_alpha 90.00
_cell_angle_beta 90.00
_cell_angle_gamma 90.00
_cell_formula_units_Z 4
_cell_length_a 14.7135(6)
_cell_length_b 14.7135(6)
_cell_length_c 14.7135(6)
_cell_measurement_temperature 293(2)
_cell_volume 3185.3(2)
_computing_cell_refinement 'Bruker XSCANS'
_computing_data_collection 'Bruker XSCANS'
_computing_data_reduction 'Bruker SHELXTL'
_computing_molecular_graphics 'Bruker SHELXTL'
_computing_publication_material 'Bruker SHELXTL'
_computing_structure_refinement 'Bruker SHELXTL'
_computing_structure_solution 'Bruker SHELXTL'
_diffrn_ambient_temperature 293(2)
_diffrn_measured_fraction_theta_full 1.000
_diffrn_measured_fraction_theta_max 1.000
_diffrn_measurement_device_type 'Bruker P4'
_diffrn_measurement_method '\w scans'
_diffrn_radiation_monochromator graphite
_diffrn_radiation_source 'fine-focus sealed tube'
_diffrn_radiation_type MoK\a
_diffrn_radiation_wavelength 0.71073
_diffrn_reflns_av_R_equivalents 0.0244
_diffrn_reflns_av_sigmaI/netI 0.0166
_diffrn_reflns_limit_h_max 11
_diffrn_reflns_limit_h_min -19
_diffrn_reflns_limit_k_max 15
_diffrn_reflns_limit_k_min -19
_diffrn_reflns_limit_l_max 19
_diffrn_reflns_limit_l_min -17
_diffrn_reflns_number 20015
_diffrn_reflns_theta_full 27.52
_diffrn_reflns_theta_max 27.52
_diffrn_reflns_theta_min 1.96
_exptl_absorpt_coefficient_mu 0.858
_exptl_absorpt_correction_type none
_exptl_crystal_colour colorless
_exptl_crystal_density_diffrn 1.399
_exptl_crystal_density_method 'not measured'
_exptl_crystal_description block
_exptl_crystal_F_000 1388
_exptl_crystal_size_max 0.310
_exptl_crystal_size_mid 0.270
_exptl_crystal_size_min 0.200
_refine_diff_density_max 0.224
_refine_diff_density_min -0.165
_refine_diff_density_rms 0.037
_refine_ls_abs_structure_details 'Flack H D (1983), Acta Cryst. A39, 876-881'
_refine_ls_abs_structure_Flack 1.00(2)
_refine_ls_extinction_method none
_refine_ls_goodness_of_fit_ref 1.019
_refine_ls_hydrogen_treatment mixed
_refine_ls_matrix_type full
_refine_ls_number_parameters 120
_refine_ls_number_reflns 2466
_refine_ls_number_restraints 0
_refine_ls_restrained_S_all 1.019
_refine_ls_R_factor_all 0.0276
_refine_ls_R_factor_gt 0.0262
_refine_ls_shift/su_max 0.001
_refine_ls_shift/su_mean 0.000
_refine_ls_structure_factor_coef Fsqd
_refine_ls_weighting_details 'calc w=1/[\s^2^(Fo^2^)+(0.0363P)^2^+0.8925P] where P=(Fo^2^+2Fc^2^)/3'
_refine_ls_weighting_scheme calc
_refine_ls_wR_factor_gt 0.0674
_refine_ls_wR_factor_ref 0.0683
_reflns_number_gt 2357
_reflns_number_total 2466
_reflns_threshold_expression >2sigma(I)
_cod_data_source_file c5dt02387d2.cif
_cod_data_source_block MnCl4-3
_cod_depositor_comments
;
The following automatic conversions were performed:

'_symmetry_cell_setting' value 'Cubic' changed to 'cubic' according
to
/usr/data/users/saulius/crontab/automatic-downloads/rss-feeds/RSC/lib/dictionaries/cif_core.dic
dictionary named 'cif_core.dic' version 2.4.2 from 2011-04-26.

Automatic conversion script
Id: cif_fix_values 3271 2015-04-21 07:52:19Z andrius 

 Adding full bibliography for 7036040--7036051.cif.
;
_cod_original_sg_symbol_H-M P213
_cod_database_code 7036042

loop_
_symmetry_equiv_pos_as_xyz
'x, y, z'
'-x+1/2, -y, z+1/2'
'x+1/2, -y+1/2, -z'
'-x, y+1/2, -z+1/2'
'z, x, y'
'-z+1/2, -x, y+1/2'
'z+1/2, -x+1/2, -y'
'-z, x+1/2, -y+1/2'
'y, z, x'
'y+1/2, -z+1/2, -x'
'-y, z+1/2, -x+1/2'
'-y+1/2, -z, x+1/2'

loop_
_atom_site_label
_atom_site_type_symbol
_atom_site_fract_x
_atom_site_fract_y
_atom_site_fract_z
_atom_site_U_iso_or_equiv
_atom_site_adp_type
_atom_site_occupancy
_atom_site_symmetry_multiplicity
_atom_site_calc_flag
_atom_site_refinement_flags
N5 N -0.21652(10) -0.53256(10) -0.26921(10) 0.0307(3) Uani 1 1 d .
H5A H -0.2442 -0.5162 -0.3231 0.037 Uiso 1 1 d R
H5B H -0.2578 -0.5682 -0.2412 0.037 Uiso 1 1 d R
C1 C -0.24268(11) -0.36443(11) -0.25494(12) 0.0265(3) Uani 1 1 d .
C2 C -0.32066(12) -0.33276(12) -0.20972(11) 0.0280(3) Uani 1 1 d .
C3 C -0.35699(14) -0.38283(14) -0.12723(13) 0.0376(4) Uani 1 1 d .
H3A H -0.4200 -0.3680 -0.1188 0.056 Uiso 1 1 calc R
H3B H -0.3232 -0.3650 -0.0744 0.056 Uiso 1 1 calc R
H3C H -0.3508 -0.4471 -0.1364 0.056 Uiso 1 1 calc R
C4 C -0.19168(12) -0.44599(12) -0.21913(12) 0.0310(4) Uani 1 1 d .
H4A H -0.2051 -0.4535 -0.1550 0.037 Uiso 1 1 calc R
H4B H -0.1269 -0.4353 -0.2251 0.037 Uiso 1 1 calc R
C6 C -0.14086(14) -0.59697(13) -0.28394(13) 0.0359(4) Uani 1 1 d .
C7 C -0.1449(2) -0.6519(2) -0.3587(2) 0.0803(10) Uani 1 1 d .
H7A H -0.1934 -0.6479 -0.3990 0.096 Uiso 1 1 calc R
C8 C -0.0750(3) -0.7140(3) -0.3735(2) 0.1089(16) Uani 1 1 d .
H8A H -0.0772 -0.7531 -0.4231 0.131 Uiso 1 1 calc R
C9 C -0.0024(2) -0.7172(2) -0.3141(2) 0.0793(10) Uani 1 1 d .
H9A H 0.0463 -0.7558 -0.3259 0.095 Uiso 1 1 calc R
C10 C -0.00190(18) -0.66402(18) -0.2384(2) 0.0600(6) Uani 1 1 d .
H10A H 0.0459 -0.6684 -0.1973 0.072 Uiso 1 1 calc R
C21 C -0.07171(17) -0.60377(16) -0.22217(17) 0.0518(6) Uani 1 1 d .
H21A H -0.0718 -0.5682 -0.1699 0.062 Uiso 1 1 calc R
Mn1 Mn -0.047363(18) -0.547363(18) 0.047363(18) 0.03091(11) Uani 1 3 d S
Cl1 Cl 0.04436(3) -0.45564(3) -0.04436(3) 0.0595(3) Uani 1 3 d S
Cl2 Cl -0.02837(4) -0.70163(3) 0.00862(4) 0.04368(13) Uani 1 1 d .
Cl3 Cl -0.34479(4) -0.65521(4) -0.15521(4) 0.04078(19) Uani 1 3 d S

loop_
_atom_site_aniso_label
_atom_site_aniso_U_11
_atom_site_aniso_U_22
_atom_site_aniso_U_33
_atom_site_aniso_U_23
_atom_site_aniso_U_13
_atom_site_aniso_U_12
N5 0.0328(8) 0.0261(7) 0.0331(7) 0.0026(6) -0.0018(6) 0.0014(6)
C1 0.0252(8) 0.0256(8) 0.0288(8) -0.0013(6) -0.0043(6) 0.0010(6)
C2 0.0293(8) 0.0301(8) 0.0245(8) -0.0005(7) -0.0018(6) -0.0031(7)
C3 0.0366(10) 0.0444(11) 0.0318(9) 0.0081(8) 0.0004(8) 0.0020(8)
C4 0.0338(9) 0.0296(9) 0.0295(8) -0.0013(7) -0.0052(7) 0.0029(7)
C6 0.0402(10) 0.0311(9) 0.0364(10) 0.0006(7) -0.0008(8) 0.0072(8)
C7 0.094(2) 0.086(2) 0.0616(17) -0.0320(16) -0.0272(16) 0.0502(19)
C8 0.141(3) 0.119(3) 0.0667(19) -0.034(2) -0.017(2) 0.087(3)
C9 0.079(2) 0.083(2) 0.0756(19) 0.0063(16) 0.0148(16) 0.0510(18)
C10 0.0508(13) 0.0547(14) 0.0744(17) 0.0105(13) -0.0121(13) 0.0157(11)
C21 0.0592(14) 0.0454(12) 0.0507(13) -0.0002(10) -0.0143(11) 0.0159(10)
Mn1 0.03091(11) 0.03091(11) 0.03091(11) 0.00158(11) 0.00158(11) -0.00158(11)
Cl1 0.0595(3) 0.0595(3) 0.0595(3) 0.0162(2) 0.0162(2) -0.0162(2)
Cl2 0.0385(3) 0.0344(2) 0.0581(3) -0.0076(2) 0.0089(2) -0.00041(19)
Cl3 0.04078(19) 0.04078(19) 0.04078(19) 0.0053(2) -0.0053(2) -0.0053(2)

loop_
_atom_type_symbol
_atom_type_description
_atom_type_scat_dispersion_real
_atom_type_scat_dispersion_imag
_atom_type_scat_source
C C 0.0033 0.0016 'International Tables Vol C Tables 4.2.6.8 and 6.1.1.4'
H H 0.0000 0.0000 'International Tables Vol C Tables 4.2.6.8 and 6.1.1.4'
Cl Cl 0.1484 0.1585 'International Tables Vol C Tables 4.2.6.8 and 6.1.1.4'
Mn Mn 0.3368 0.7283 'International Tables Vol C Tables 4.2.6.8 and 6.1.1.4'
N N 0.0061 0.0033 'International Tables Vol C Tables 4.2.6.8 and 6.1.1.4'
O O 0.0106 0.0060 'International Tables Vol C Tables 4.2.6.8 and 6.1.1.4'

loop_
_geom_angle_atom_site_label_1
_geom_angle_atom_site_label_2
_geom_angle_atom_site_label_3
_geom_angle
_geom_angle_site_symmetry_1
_geom_angle_site_symmetry_3
C6 N5 C4 115.37(14) . .
C6 N5 H5A 111.9 . .
C4 N5 H5A 107.8 . .
C6 N5 H5B 101.6 . .
C4 N5 H5B 115.4 . .
H5A N5 H5B 104.3 . .
C2 C1 C2 121.14(17) 5 .
C2 C1 C4 118.60(15) 5 .
C2 C1 C4 120.25(15) . .
C1 C2 C1 118.85(17) 9 .
C1 C2 C3 120.80(16) 9 .
C1 C2 C3 120.35(16) . .
C2 C3 H3A 109.5 . .
C2 C3 H3B 109.5 . .
H3A C3 H3B 109.5 . .
C2 C3 H3C 109.5 . .
H3A C3 H3C 109.5 . .
H3B C3 H3C 109.5 . .
C1 C4 N5 112.22(13) . .
C1 C4 H4A 109.2 . .
N5 C4 H4A 109.2 . .
C1 C4 H4B 109.2 . .
N5 C4 H4B 109.2 . .
H4A C4 H4B 107.9 . .
C21 C6 C7 121.6(2) . .
C21 C6 N5 120.64(18) . .
C7 C6 N5 117.71(19) . .
C6 C7 C8 118.8(3) . .
C6 C7 H7A 120.6 . .
C8 C7 H7A 120.6 . .
C9 C8 C7 119.7(3) . .
C9 C8 H8A 120.2 . .
C7 C8 H8A 120.2 . .
C10 C9 C8 120.1(3) . .
C10 C9 H9A 119.9 . .
C8 C9 H9A 119.9 . .
C9 C10 C21 120.5(3) . .
C9 C10 H10A 119.7 . .
C21 C10 H10A 119.7 . .
C6 C21 C10 119.1(2) . .
C6 C21 H21A 120.4 . .
C10 C21 H21A 120.4 . .
Cl1 Mn1 Cl2 110.360(16) . 8_544
Cl1 Mn1 Cl2 110.360(16) . .
Cl2 Mn1 Cl2 108.568(17) 8_544 .
Cl1 Mn1 Cl2 110.360(16) . 10_545
Cl2 Mn1 Cl2 108.568(17) 8_544 10_545
Cl2 Mn1 Cl2 108.568(17) . 10_545

loop_
_geom_bond_atom_site_label_1
_geom_bond_atom_site_label_2
_geom_bond_distance
_geom_bond_site_symmetry_2
N5 C6 1.478(2) .
N5 C4 1.516(2) .
N5 H5A 0.9234 .
N5 H5B 0.9018 .
C1 C2 1.400(2) 5
C1 C2 1.406(2) .
C1 C4 1.510(2) .
C2 C1 1.400(2) 9
C2 C3 1.517(3) .
C3 H3A 0.9600 .
C3 H3B 0.9600 .
C3 H3C 0.9600 .
C4 H4A 0.9700 .
C4 H4B 0.9700 .
C6 C21 1.368(3) .
C6 C7 1.366(3) .
C7 C8 1.392(4) .
C7 H7A 0.9300 .
C8 C9 1.381(5) .
C8 H8A 0.9300 .
C9 C10 1.362(5) .
C9 H9A 0.9300 .
C10 C21 1.378(3) .
C10 H10A 0.9300 .
C21 H21A 0.9300 .
Mn1 Cl1 2.3374(10) .
Mn1 Cl2 2.3568(5) 8_544
Mn1 Cl2 2.3568(5) .
Mn1 Cl2 2.3568(5) 10_545

loop_
_geom_torsion_atom_site_label_1
_geom_torsion_atom_site_label_2
_geom_torsion_atom_site_label_3
_geom_torsion_atom_site_label_4
_geom_torsion
_geom_torsion_site_symmetry_1
_geom_torsion_site_symmetry_4
C2 C1 C2 C1 -1.3(3) 5 9
C4 C1 C2 C1 177.62(11) . 9
C2 C1 C2 C3 178.10(12) 5 .
C4 C1 C2 C3 -3.0(2) . .
C2 C1 C4 N5 -82.32(19) 5 .
C2 C1 C4 N5 98.72(18) . .
C6 N5 C4 C1 143.28(15) . .
C4 N5 C6 C21 32.0(3) . .
C4 N5 C6 C7 -151.0(2) . .
C21 C6 C7 C8 -2.2(5) . .
N5 C6 C7 C8 -179.2(3) . .
C6 C7 C8 C9 -1.7(7) . .
C7 C8 C9 C10 4.2(7) . .
C8 C9 C10 C21 -2.8(5) . .
C7 C6 C21 C10 3.6(4) . .
N5 C6 C21 C10 -179.5(2) . .
C9 C10 C21 C6 -1.1(4) . .
